data_1529076
loop_
_publ_author_name
'Ohshima, Satoko'
'Morimoto, Masakazu'
'Irie, Masahiro'

_publ_section_title
;
 Light-driven bending of diarylethene mixed crystals
;
_journal_issue 10
_journal_name_full 'Chem. Sci.'
_journal_page_first 5746
_journal_paper_doi 10.1039/C5SC01994J
_journal_volume 6
_journal_year 2015
_chemical_formula_sum 'C27 H20 F6 N2 O2 S2'
_chemical_formula_weight 582.57
_chemical_name_systematic
; 
 ? 
;
_space_group_IT_number 2
_symmetry_cell_setting triclinic
_symmetry_space_group_name_Hall '-P 1'
_symmetry_space_group_name_H-M 'P -1'
_atom_sites_solution_hydrogens geom
_atom_sites_solution_primary direct
_atom_sites_solution_secondary difmap
_audit_creation_method SHELXL-97
_audit_update_record
;
2015-06-24 deposited with the CCDC.
2015-06-30 downloaded from the CCDC.
;
_cell_angle_alpha 72.453(5)
_cell_angle_beta 86.674(6)
_cell_angle_gamma 77.582(6)
_cell_formula_units_Z 8
_cell_length_a 15.141(4)
_cell_length_b 18.267(5)
_cell_length_c 19.761(5)
_cell_measurement_reflns_used 2090
_cell_measurement_temperature 93(2)
_cell_measurement_theta_max 0.00
_cell_measurement_theta_min 0.00
_cell_volume 5089(2)
_computing_cell_refinement 'Bruker SMART'
_computing_data_collection 'Bruker SMART'
_computing_data_reduction 'Bruker SAINT'
_computing_molecular_graphics 'Bruker SHELXTL'
_computing_publication_material 'Bruker SHELXTL'
_computing_structure_refinement 'SHELXL-97 (Sheldrick, 1997)'
_computing_structure_solution 'SHELXS-97 (Sheldrick, 1990)'
_diffrn_ambient_temperature 93(2)
_diffrn_detector_area_resol_mean 8.366
_diffrn_measured_fraction_theta_full 0.997
_diffrn_measured_fraction_theta_max 0.997
_diffrn_measurement_device_type 'CCD area detector'
_diffrn_measurement_method 'omega scans'
_diffrn_radiation_monochromator graphite
_diffrn_radiation_source 'fine-focus sealed tube'
_diffrn_radiation_type MoK\a
_diffrn_radiation_wavelength 0.71073
_diffrn_reflns_av_R_equivalents 0.0896
_diffrn_reflns_av_sigmaI/netI 0.1157
_diffrn_reflns_limit_h_max 18
_diffrn_reflns_limit_h_min -18
_diffrn_reflns_limit_k_max 21
_diffrn_reflns_limit_k_min -21
_diffrn_reflns_limit_l_max 23
_diffrn_reflns_limit_l_min -23
_diffrn_reflns_number 50334
_diffrn_reflns_theta_full 25.03
_diffrn_reflns_theta_max 25.03
_diffrn_reflns_theta_min 1.08
_exptl_absorpt_coefficient_mu 0.283
_exptl_absorpt_correction_T_max 0.9860
_exptl_absorpt_correction_T_min 0.8952
_exptl_absorpt_correction_type empirical
_exptl_absorpt_process_details
; 
 SADABS, Sheldrick 1996 
;
_exptl_crystal_colour colourless
_exptl_crystal_density_diffrn 1.521
_exptl_crystal_density_method 'not measured'
_exptl_crystal_description plate
_exptl_crystal_F_000 2384
_exptl_crystal_size_max 0.40
_exptl_crystal_size_mid 0.10
_exptl_crystal_size_min 0.05
_refine_diff_density_max 0.429
_refine_diff_density_min -0.387
_refine_diff_density_rms 0.081
_refine_ls_extinction_method none
_refine_ls_goodness_of_fit_ref 1.059
_refine_ls_hydrogen_treatment constr
_refine_ls_matrix_type full
_refine_ls_number_parameters 1421
_refine_ls_number_reflns 17918
_refine_ls_number_restraints 0
_refine_ls_restrained_S_all 1.059
_refine_ls_R_factor_all 0.1212
_refine_ls_R_factor_gt 0.0770
_refine_ls_shift/su_max 0.001
_refine_ls_shift/su_mean 0.000
_refine_ls_structure_factor_coef Fsqd
_refine_ls_weighting_details 'calc w=1/[\s^2^(Fo^2^)+(0.0399P)^2^+5.3953P] where P=(Fo^2^+2Fc^2^)/3'
_refine_ls_weighting_scheme calc
_refine_ls_wR_factor_gt 0.1389
_refine_ls_wR_factor_ref 0.1561
_reflns_number_gt 12293
_reflns_number_total 17918
_reflns_threshold_expression >2sigma(I)
_cod_data_source_file c5sc01994j2.cif
_cod_data_source_block 2a
_cod_depositor_comments
;
The following automatic conversions were performed:

'_symmetry_cell_setting' value 'Triclinic' changed to 'triclinic'
according to
/usr/data/users/saulius/crontab/automatic-downloads/rss-feeds/RSC/lib/dictionaries/cif_core.dic
dictionary named 'cif_core.dic' version 2.4.2 from 2011-04-26.

Automatic conversion script
Id: cif_fix_values 3271 2015-04-21 07:52:19Z andrius 

 Adding full bibliography for 1529075--1529076.cif.
;
_cod_original_sg_symbol_H-M P-1
_cod_database_code 1529076

loop_
_symmetry_equiv_pos_as_xyz
'x, y, z'
'-x, -y, -z'

loop_
_atom_site_label
_atom_site_type_symbol
_atom_site_fract_x
_atom_site_fract_y
_atom_site_fract_z
_atom_site_U_iso_or_equiv
_atom_site_adp_type
_atom_site_occupancy
_atom_site_symmetry_multiplicity
_atom_site_calc_flag
_atom_site_refinement_flags
C1 C 0.7400(3) 0.3016(3) 0.1131(2) 0.0202(11) Uani 1 1 d .
H1A H 0.7468 0.3024 0.0633 0.030 Uiso 1 1 calc R
H1B H 0.7139 0.3547 0.1157 0.030 Uiso 1 1 calc R
H1C H 0.7000 0.2662 0.1370 0.030 Uiso 1 1 calc R
C2 C 0.8303(3) 0.2737(2) 0.1488(2) 0.0130(10) Uani 1 1 d .
C3 C 0.9075(3) 0.2265(3) 0.1330(2) 0.0160(10) Uani 1 1 d .
C4 C 0.9653(3) 0.2499(2) 0.2227(2) 0.0142(10) Uani 1 1 d .
C5 C 1.0320(3) 0.2469(3) 0.2750(2) 0.0167(11) Uani 1 1 d .
C6 C 1.1225(3) 0.2164(3) 0.2664(2) 0.0183(11) Uani 1 1 d .
H6 H 1.1400 0.1990 0.2260 0.022 Uiso 1 1 calc R
C7 C 1.1886(3) 0.2104(3) 0.3148(2) 0.0194(11) Uani 1 1 d .
H7 H 1.2503 0.1893 0.3078 0.023 Uiso 1 1 calc R
C8 C 1.1617(3) 0.2362(3) 0.3738(2) 0.0171(11) Uani 1 1 d .
C9 C 1.0712(3) 0.2674(3) 0.3832(2) 0.0213(11) Uani 1 1 d .
H9 H 1.0537 0.2848 0.4236 0.026 Uiso 1 1 calc R
C10 C 1.0070(3) 0.2731(3) 0.3345(2) 0.0191(11) Uani 1 1 d .
H10 H 0.9455 0.2950 0.3412 0.023 Uiso 1 1 calc R
C11 C 1.3142(3) 0.2038(3) 0.4177(3) 0.0258(12) Uani 1 1 d .
H11A H 1.3244 0.1516 0.4109 0.039 Uiso 1 1 calc R
H11B H 1.3473 0.2007 0.4600 0.039 Uiso 1 1 calc R
H11C H 1.3358 0.2403 0.3761 0.039 Uiso 1 1 calc R
C12 C 0.8174(3) 0.0837(3) 0.2216(2) 0.0191(11) Uani 1 1 d .
H12A H 0.8810 0.0684 0.2096 0.029 Uiso 1 1 calc R
H12B H 0.8002 0.0411 0.2602 0.029 Uiso 1 1 calc R
H12C H 0.8088 0.1312 0.2367 0.029 Uiso 1 1 calc R
C13 C 0.7594(3) 0.0998(2) 0.1578(2) 0.0145(10) Uani 1 1 d .
C14 C 0.7757(3) 0.1300(2) 0.0870(2) 0.0140(10) Uani 1 1 d .
C15 C 0.6392(3) 0.1077(3) 0.0749(2) 0.0145(10) Uani 1 1 d .
C16 C 0.5594(3) 0.1036(2) 0.0385(2) 0.0153(10) Uani 1 1 d .
C17 C 0.5675(3) 0.1085(3) -0.0332(2) 0.0177(11) Uani 1 1 d .
H17 H 0.6228 0.1157 -0.0569 0.021 Uiso 1 1 calc R
C18 C 0.4956(3) 0.1029(3) -0.0702(2) 0.0193(11) Uani 1 1 d .
H18 H 0.5023 0.1050 -0.1188 0.023 Uiso 1 1 calc R
C19 C 0.4137(3) 0.0944(3) -0.0367(2) 0.0180(11) Uani 1 1 d .
C20 C 0.4034(3) 0.0900(3) 0.0341(2) 0.0191(11) Uani 1 1 d .
H20 H 0.3474 0.0842 0.0571 0.023 Uiso 1 1 calc R
C21 C 0.4771(3) 0.0941(3) 0.0717(2) 0.0180(11) Uani 1 1 d .
H21 H 0.4707 0.0905 0.1207 0.022 Uiso 1 1 calc R
C22 C 0.2618(3) 0.0799(3) -0.0489(3) 0.0257(12) Uani 1 1 d .
H22A H 0.2695 0.0280 -0.0138 0.039 Uiso 1 1 calc R
H22B H 0.2195 0.0835 -0.0860 0.039 Uiso 1 1 calc R
H22C H 0.2378 0.1204 -0.0256 0.039 Uiso 1 1 calc R
C23 C 0.9152(3) 0.1915(3) 0.0745(2) 0.0181(11) Uani 1 1 d .
C24 C 0.9930(3) 0.2014(3) 0.0230(3) 0.0217(11) Uani 1 1 d .
C25 C 0.9813(3) 0.1556(3) -0.0283(2) 0.0201(11) Uani 1 1 d .
C26 C 0.8822(3) 0.1459(3) -0.0184(2) 0.0187(11) Uani 1 1 d .
C27 C 0.8570(3) 0.1552(3) 0.0536(2) 0.0168(11) Uani 1 1 d .
C28 C 0.6424(3) 0.4425(3) 0.2901(3) 0.0248(12) Uani 1 1 d .
H28A H 0.6535 0.4048 0.2627 0.037 Uiso 1 1 calc R
H28B H 0.6396 0.4956 0.2578 0.037 Uiso 1 1 calc R
H28C H 0.5850 0.4400 0.3153 0.037 Uiso 1 1 calc R
C29 C 0.7175(3) 0.4229(3) 0.3425(2) 0.0173(11) Uani 1 1 d .
C30 C 0.7208(3) 0.3841(3) 0.4140(2) 0.0173(11) Uani 1 1 d .
C31 C 0.8550(3) 0.4170(3) 0.4060(2) 0.0152(10) Uani 1 1 d .
C32 C 0.9430(3) 0.4243(2) 0.4287(2) 0.0152(10) Uani 1 1 d .
C33 C 0.9670(3) 0.3915(3) 0.5005(2) 0.0160(10) Uani 1 1 d .
H33 H 0.9257 0.3675 0.5333 0.019 Uiso 1 1 calc R
C34 C 1.0503(3) 0.3935(3) 0.5239(2) 0.0180(11) Uani 1 1 d .
H34 H 1.0660 0.3711 0.5728 0.022 Uiso 1 1 calc R
C35 C 1.1113(3) 0.4282(3) 0.4764(3) 0.0180(11) Uani 1 1 d .
C36 C 1.0879(3) 0.4621(3) 0.4050(2) 0.0178(11) Uani 1 1 d .
H36 H 1.1291 0.4864 0.3723 0.021 Uiso 1 1 calc R
C37 C 1.0038(3) 0.4599(3) 0.3821(2) 0.0174(11) Uani 1 1 d .
H37 H 0.9876 0.4834 0.3334 0.021 Uiso 1 1 calc R
C38 C 1.2525(3) 0.4685(3) 0.4612(3) 0.0266(12) Uani 1 1 d .
H38A H 1.2699 0.4474 0.4212 0.040 Uiso 1 1 calc R
H38B H 1.3066 0.4633 0.4887 0.040 Uiso 1 1 calc R
H38C H 1.2232 0.5241 0.4433 0.040 Uiso 1 1 calc R
C39 C 0.7486(3) 0.1991(3) 0.3883(2) 0.0217(11) Uani 1 1 d .
H39A H 0.7521 0.2074 0.4347 0.033 Uiso 1 1 calc R
H39B H 0.7932 0.2234 0.3564 0.033 Uiso 1 1 calc R
H39C H 0.7613 0.1427 0.3939 0.033 Uiso 1 1 calc R
C40 C 0.6561(3) 0.2354(3) 0.3576(2) 0.0174(11) Uani 1 1 d .
C41 C 0.5869(3) 0.2839(3) 0.3798(2) 0.0170(11) Uani 1 1 d .
C42 C 0.5117(3) 0.2708(3) 0.2922(2) 0.0168(11) Uani 1 1 d .
C43 C 0.4360(3) 0.2844(3) 0.2433(2) 0.0164(10) Uani 1 1 d .
C44 C 0.3614(3) 0.3450(3) 0.2424(2) 0.0193(11) Uani 1 1 d .
H44 H 0.3604 0.3770 0.2726 0.023 Uiso 1 1 calc R
C45 C 0.2893(3) 0.3586(3) 0.1977(2) 0.0195(11) Uani 1 1 d .
H45 H 0.2392 0.4003 0.1972 0.023 Uiso 1 1 calc R
C46 C 0.2885(3) 0.3123(3) 0.1534(2) 0.0180(11) Uani 1 1 d .
C47 C 0.3622(3) 0.2523(3) 0.1541(2) 0.0219(11) Uani 1 1 d .
H47 H 0.3629 0.2206 0.1238 0.026 Uiso 1 1 calc R
C48 C 0.4351(3) 0.2383(3) 0.1991(2) 0.0213(11) Uani 1 1 d .
H48 H 0.4851 0.1965 0.1996 0.026 Uiso 1 1 calc R
C49 C 0.2087(3) 0.2856(3) 0.0653(3) 0.0282(13) Uani 1 1 d .
H49A H 0.2585 0.2891 0.0313 0.042 Uiso 1 1 calc R
H49B H 0.1509 0.3049 0.0395 0.042 Uiso 1 1 calc R
H49C H 0.2129 0.2308 0.0938 0.042 Uiso 1 1 calc R
C50 C 0.6487(3) 0.3510(3) 0.4567(2) 0.0167(11) Uani 1 1 d .
C51 C 0.6263(3) 0.3647(3) 0.5278(3) 0.0207(11) Uani 1 1 d .
C52 C 0.5581(3) 0.3141(3) 0.5609(2) 0.0210(11) Uani 1 1 d .
C53 C 0.5177(3) 0.3020(3) 0.4969(3) 0.0180(11) Uani 1 1 d .
C54 C 0.5895(3) 0.3130(3) 0.4406(2) 0.0166(11) Uani 1 1 d .
C55 C 0.4185(3) 0.6873(3) 0.0150(2) 0.0189(11) Uani 1 1 d .
H55A H 0.4254 0.6368 0.0055 0.028 Uiso 1 1 calc R
H55B H 0.4387 0.7253 -0.0262 0.028 Uiso 1 1 calc R
H55C H 0.3548 0.7065 0.0243 0.028 Uiso 1 1 calc R
C56 C 0.4748(3) 0.6771(3) 0.0787(2) 0.0163(10) Uani 1 1 d .
C57 C 0.4561(3) 0.6531(3) 0.1496(2) 0.0169(11) Uani 1 1 d .
C58 C 0.5922(3) 0.6759(3) 0.1601(2) 0.0162(11) Uani 1 1 d .
C59 C 0.6736(3) 0.6811(2) 0.1939(2) 0.0139(10) Uani 1 1 d .
C60 C 0.6828(3) 0.6526(3) 0.2679(2) 0.0156(10) Uani 1 1 d .
H60 H 0.6351 0.6325 0.2956 0.019 Uiso 1 1 calc R
C61 C 0.7600(3) 0.6532(3) 0.3008(2) 0.0191(11) Uani 1 1 d .
H61 H 0.7655 0.6335 0.3510 0.023 Uiso 1 1 calc R
C62 C 0.8310(3) 0.6829(3) 0.2602(2) 0.0172(11) Uani 1 1 d .
C63 C 0.8224(3) 0.7134(3) 0.1874(2) 0.0187(11) Uani 1 1 d .
H63 H 0.8692 0.7350 0.1597 0.022 Uiso 1 1 calc R
C64 C 0.7439(3) 0.7118(3) 0.1554(2) 0.0190(11) Uani 1 1 d .
H64 H 0.7380 0.7325 0.1053 0.023 Uiso 1 1 calc R
C65 C 0.9785(3) 0.7104(3) 0.2597(3) 0.0301(13) Uani 1 1 d .
H65A H 1.0011 0.6817 0.2254 0.045 Uiso 1 1 calc R
H65B H 1.0273 0.7043 0.2928 0.045 Uiso 1 1 calc R
H65C H 0.9576 0.7662 0.2345 0.045 Uiso 1 1 calc R
C66 C 0.4903(3) 0.4745(3) 0.1406(2) 0.0185(11) Uani 1 1 d .
H66A H 0.5335 0.5063 0.1155 0.028 Uiso 1 1 calc R
H66B H 0.5148 0.4192 0.1444 0.028 Uiso 1 1 calc R
H66C H 0.4801 0.4805 0.1883 0.028 Uiso 1 1 calc R
C67 C 0.4032(3) 0.5012(3) 0.1007(2) 0.0163(11) Uani 1 1 d .
C68 C 0.3256(3) 0.5517(3) 0.1099(2) 0.0146(10) Uani 1 1 d .
C69 C 0.2728(3) 0.5184(3) 0.0233(2) 0.0152(10) Uani 1 1 d .
C70 C 0.2104(3) 0.5152(3) -0.0288(2) 0.0148(10) Uani 1 1 d .
C71 C 0.1192(3) 0.5527(3) -0.0295(2) 0.0191(11) Uani 1 1 d .
H71 H 0.0989 0.5797 0.0045 0.023 Uiso 1 1 calc R
C72 C 0.0583(3) 0.5515(3) -0.0779(2) 0.0188(11) Uani 1 1 d .
H72 H -0.0030 0.5780 -0.0777 0.023 Uiso 1 1 calc R
C73 C 0.0881(3) 0.5106(3) -0.1277(2) 0.0174(11) Uani 1 1 d .
C74 C 0.1784(3) 0.4736(3) -0.1277(2) 0.0190(11) Uani 1 1 d .
H74 H 0.1988 0.4463 -0.1615 0.023 Uiso 1 1 calc R
C75 C 0.2381(3) 0.4761(3) -0.0796(2) 0.0177(11) Uani 1 1 d .
H75 H 0.2997 0.4508 -0.0808 0.021 Uiso 1 1 calc R
C76 C -0.0590(3) 0.5439(3) -0.1812(3) 0.0256(12) Uani 1 1 d .
H76A H -0.0875 0.5218 -0.1359 0.038 Uiso 1 1 calc R
H76B H -0.0894 0.5353 -0.2198 0.038 Uiso 1 1 calc R
H76C H -0.0640 0.6003 -0.1895 0.038 Uiso 1 1 calc R
C77 C 0.3721(3) 0.6315(3) 0.1824(2) 0.0150(10) Uani 1 1 d .
C78 C 0.3403(3) 0.6520(3) 0.2492(3) 0.0213(11) Uani 1 1 d .
C79 C 0.2396(3) 0.6488(3) 0.2532(2) 0.0204(11) Uani 1 1 d .
C80 C 0.2321(3) 0.5933(3) 0.2100(2) 0.0193(11) Uani 1 1 d .
C81 C 0.3139(3) 0.5948(3) 0.1628(2) 0.0140(10) Uani 1 1 d .
C82 C -0.0087(3) 1.0590(3) 0.3576(2) 0.0200(11) Uani 1 1 d .
H82A H -0.0112 1.0697 0.3060 0.030 Uiso 1 1 calc R
H82B H -0.0361 1.1069 0.3701 0.030 Uiso 1 1 calc R
H82C H -0.0421 1.0178 0.3807 0.030 Uiso 1 1 calc R
C83 C 0.0874(3) 1.0327(3) 0.3821(2) 0.0184(11) Uani 1 1 d .
C84 C 0.1623(3) 0.9981(3) 0.3519(2) 0.0155(10) Uani 1 1 d .
C85 C 0.2316(3) 1.0023(3) 0.4463(2) 0.0194(11) Uani 1 1 d .
C86 C 0.3038(3) 0.9874(3) 0.4977(2) 0.0176(11) Uani 1 1 d .
C87 C 0.3833(3) 0.9332(3) 0.4949(2) 0.0191(11) Uani 1 1 d .
H87 H 0.3898 0.9070 0.4595 0.023 Uiso 1 1 calc R
C88 C 0.4519(3) 0.9173(3) 0.5427(2) 0.0200(11) Uani 1 1 d .
H88 H 0.5047 0.8787 0.5414 0.024 Uiso 1 1 calc R
C89 C 0.4446(3) 0.9577(3) 0.5935(2) 0.0205(11) Uani 1 1 d .
C90 C 0.3665(3) 1.0110(3) 0.5973(3) 0.0245(12) Uani 1 1 d .
H90 H 0.3601 1.0372 0.6327 0.029 Uiso 1 1 calc R
C91 C 0.2971(3) 1.0261(3) 0.5490(2) 0.0223(11) Uani 1 1 d .
H91 H 0.2437 1.0638 0.5511 0.027 Uiso 1 1 calc R
C92 C 0.5227(4) 0.9870(3) 0.6805(3) 0.0326(14) Uani 1 1 d .
H92A H 0.5141 1.0418 0.6510 0.049 Uiso 1 1 calc R
H92B H 0.5817 0.9711 0.7044 0.049 Uiso 1 1 calc R
H92C H 0.4748 0.9815 0.7160 0.049 Uiso 1 1 calc R
C93 C 0.1484(3) 0.8253(3) 0.4275(3) 0.0275(13) Uani 1 1 d .
H93A H 0.1989 0.8323 0.3945 0.041 Uiso 1 1 calc R
H93B H 0.1572 0.7702 0.4564 0.041 Uiso 1 1 calc R
H93C H 0.1459 0.8587 0.4585 0.041 Uiso 1 1 calc R
C94 C 0.0616(3) 0.8478(3) 0.3865(2) 0.0166(11) Uani 1 1 d .
C95 C 0.0388(3) 0.8955(3) 0.3196(2) 0.0165(11) Uani 1 1 d .
C96 C -0.0919(3) 0.8570(2) 0.3450(2) 0.0141(10) Uani 1 1 d .
C97 C -0.1833(3) 0.8451(3) 0.3381(2) 0.0158(10) Uani 1 1 d .
C98 C -0.2299(3) 0.8772(3) 0.2744(2) 0.0170(11) Uani 1 1 d .
H98 H -0.2025 0.9083 0.2348 0.020 Uiso 1 1 calc R
C99 C -0.3162(3) 0.8651(3) 0.2666(2) 0.0152(10) Uani 1 1 d .
H99 H -0.3467 0.8867 0.2221 0.018 Uiso 1 1 calc R
C100 C -0.3566(3) 0.8211(3) 0.3249(2) 0.0180(11) Uani 1 1 d .
C101 C -0.3102(3) 0.7876(3) 0.3889(2) 0.0184(11) Uani 1 1 d .
H101 H -0.3374 0.7560 0.4283 0.022 Uiso 1 1 calc R
C102 C -0.2247(3) 0.7998(3) 0.3957(2) 0.0187(11) Uani 1 1 d .
H102 H -0.1937 0.7771 0.4400 0.022 Uiso 1 1 calc R
C103 C -0.4894(3) 0.8324(3) 0.2595(3) 0.0237(12) Uani 1 1 d .
H10A H -0.5007 0.8898 0.2416 0.036 Uiso 1 1 calc R
H10B H -0.5472 0.8153 0.2667 0.036 Uiso 1 1 calc R
H10C H -0.4533 0.8100 0.2250 0.036 Uiso 1 1 calc R
C104 C 0.1595(3) 0.9767(3) 0.2863(2) 0.0140(10) Uani 1 1 d .
C105 C 0.2223(3) 0.9983(3) 0.2261(2) 0.0184(11) Uani 1 1 d .
C106 C 0.1968(3) 0.9623(3) 0.1703(2) 0.0223(12) Uani 1 1 d .
C107 C 0.1047(3) 0.9421(3) 0.1941(2) 0.0173(11) Uani 1 1 d .
C108 C 0.0998(3) 0.9383(3) 0.2707(2) 0.0155(10) Uani 1 1 d .
F1 F 1.07568(18) 0.17373(17) 0.05427(14) 0.0306(7) Uani 1 1 d .
F2 F 0.9894(2) 0.27794(16) -0.01273(14) 0.0319(7) Uani 1 1 d .
F3 F 1.03705(18) 0.08455(17) -0.00962(15) 0.0323(7) Uani 1 1 d .
F4 F 1.00102(19) 0.19246(18) -0.09565(14) 0.0336(8) Uani 1 1 d .
F5 F 0.87304(18) 0.07659(15) -0.02529(14) 0.0238(7) Uani 1 1 d .
F6 F 0.83055(18) 0.20326(16) -0.07045(13) 0.0249(7) Uani 1 1 d .
F7 F 0.58824(19) 0.44135(16) 0.51989(15) 0.0303(7) Uani 1 1 d .
F8 F 0.69845(17) 0.34705(17) 0.57181(13) 0.0264(7) Uani 1 1 d .
F9 F 0.49587(18) 0.34501(17) 0.60110(15) 0.0301(7) Uani 1 1 d .
F10 F 0.60294(18) 0.24328(16) 0.60176(14) 0.0275(7) Uani 1 1 d .
F11 F 0.43870(17) 0.35553(16) 0.47644(15) 0.0286(7) Uani 1 1 d .
F12 F 0.49550(17) 0.23061(15) 0.51205(14) 0.0247(7) Uani 1 1 d .
F13 F 0.23423(18) 0.51957(15) 0.25488(14) 0.0273(7) Uani 1 1 d .
F14 F 0.15250(17) 0.61452(17) 0.17490(14) 0.0278(7) Uani 1 1 d .
F15 F 0.20787(17) 0.62520(16) 0.31935(13) 0.0248(7) Uani 1 1 d .
F16 F 0.19033(17) 0.72104(15) 0.22110(14) 0.0243(7) Uani 1 1 d .
F17 F 0.38336(17) 0.59738(17) 0.30747(13) 0.0274(7) Uani 1 1 d .
F18 F 0.35230(18) 0.72218(16) 0.25114(15) 0.0296(7) Uani 1 1 d .
F19 F 0.03791(17) 1.00008(16) 0.15574(13) 0.0256(7) Uani 1 1 d .
F20 F 0.09558(19) 0.87547(16) 0.18177(14) 0.0275(7) Uani 1 1 d .
F21 F 0.1978(2) 1.00976(19) 0.10416(15) 0.0418(9) Uani 1 1 d .
F22 F 0.25762(19) 0.89583(18) 0.17357(17) 0.0402(8) Uani 1 1 d .
F23 F 0.2119(2) 1.07758(17) 0.19693(15) 0.0411(8) Uani 1 1 d .
F24 F 0.31033(18) 0.9712(2) 0.24392(15) 0.0398(8) Uani 1 1 d .
N1 N 0.9828(3) 0.2136(2) 0.1746(2) 0.0194(9) Uani 1 1 d .
N2 N 0.7080(2) 0.1326(2) 0.04121(19) 0.0154(9) Uani 1 1 d .
N3 N 0.7990(2) 0.3808(2) 0.44921(19) 0.0170(9) Uani 1 1 d .
N4 N 0.5056(2) 0.3033(2) 0.34389(19) 0.0170(9) Uani 1 1 d .
N5 N 0.5226(2) 0.6531(2) 0.19494(19) 0.0162(9) Uani 1 1 d .
N6 N 0.2533(2) 0.5609(2) 0.06656(19) 0.0165(9) Uani 1 1 d .
N7 N 0.2438(2) 0.9821(2) 0.38755(19) 0.0164(9) Uani 1 1 d .
N8 N -0.0475(2) 0.9001(2) 0.29571(19) 0.0150(9) Uani 1 1 d .
O1 O 1.2191(2) 0.23121(19) 0.42675(16) 0.0241(8) Uani 1 1 d .
O2 O 0.3473(2) 0.09146(19) -0.08001(16) 0.0228(8) Uani 1 1 d .
O3 O 1.1916(2) 0.42630(18) 0.50542(17) 0.0232(8) Uani 1 1 d .
O4 O 0.2143(2) 0.33258(19) 0.11123(16) 0.0234(8) Uani 1 1 d .
O5 O 0.9051(2) 0.67979(19) 0.29836(16) 0.0219(8) Uani 1 1 d .
O6 O 0.0348(2) 0.50592(19) -0.17874(17) 0.0237(8) Uani 1 1 d .
O7 O 0.5189(2) 0.9382(2) 0.63674(17) 0.0276(8) Uani 1 1 d .
O8 O -0.4412(2) 0.80637(19) 0.32559(16) 0.0224(8) Uani 1 1 d .
S1 S 0.85469(8) 0.30376(7) 0.21905(6) 0.0172(3) Uani 1 1 d .
S2 S 0.65357(8) 0.07594(7) 0.16684(6) 0.0178(3) Uani 1 1 d .
S3 S 0.81625(8) 0.45628(7) 0.31873(6) 0.0177(3) Uani 1 1 d .
S4 S 0.61802(8) 0.21366(7) 0.28625(6) 0.0182(3) Uani 1 1 d .
S5 S 0.57997(8) 0.70074(7) 0.06840(6) 0.0173(3) Uani 1 1 d .
S6 S 0.38335(8) 0.46219(7) 0.03455(6) 0.0168(3) Uani 1 1 d .
S7 S 0.11992(8) 1.04386(7) 0.46007(6) 0.0193(3) Uani 1 1 d .
S8 S -0.02976(8) 0.80817(7) 0.42310(6) 0.0199(3) Uani 1 1 d .

loop_
_atom_site_aniso_label
_atom_site_aniso_U_11
_atom_site_aniso_U_22
_atom_site_aniso_U_33
_atom_site_aniso_U_23
_atom_site_aniso_U_13
_atom_site_aniso_U_12
C1 0.022(3) 0.018(3) 0.021(3) -0.006(2) -0.001(2) -0.005(2)
C2 0.020(3) 0.011(2) 0.012(2) -0.007(2) 0.000(2) -0.005(2)
C3 0.021(3) 0.018(3) 0.011(2) -0.002(2) -0.002(2) -0.012(2)
C4 0.017(3) 0.010(2) 0.014(2) -0.001(2) 0.001(2) -0.003(2)
C5 0.023(3) 0.014(3) 0.015(3) -0.006(2) 0.001(2) -0.007(2)
C6 0.025(3) 0.020(3) 0.015(3) -0.011(2) 0.007(2) -0.009(2)
C7 0.020(3) 0.021(3) 0.016(3) -0.002(2) 0.001(2) -0.006(2)
C8 0.022(3) 0.016(3) 0.015(3) -0.004(2) 0.003(2) -0.008(2)
C9 0.031(3) 0.017(3) 0.018(3) -0.009(2) 0.004(2) -0.007(2)
C10 0.021(3) 0.019(3) 0.017(3) -0.008(2) -0.004(2) -0.001(2)
C11 0.023(3) 0.040(3) 0.019(3) -0.014(2) -0.002(2) -0.007(2)
C12 0.021(3) 0.018(3) 0.017(3) -0.002(2) -0.004(2) -0.004(2)
C13 0.017(3) 0.007(2) 0.021(3) -0.007(2) 0.000(2) -0.003(2)
C14 0.017(3) 0.010(2) 0.016(3) -0.007(2) 0.000(2) 0.000(2)
C15 0.017(3) 0.012(2) 0.014(2) -0.005(2) 0.001(2) -0.001(2)
C16 0.022(3) 0.009(2) 0.013(2) -0.001(2) -0.004(2) -0.002(2)
C17 0.017(3) 0.016(3) 0.021(3) -0.007(2) 0.001(2) -0.004(2)
C18 0.026(3) 0.025(3) 0.007(2) -0.005(2) 0.003(2) -0.006(2)
C19 0.023(3) 0.012(3) 0.020(3) -0.006(2) -0.008(2) -0.004(2)
C20 0.020(3) 0.017(3) 0.020(3) -0.005(2) 0.004(2) -0.007(2)
C21 0.022(3) 0.020(3) 0.013(2) -0.005(2) 0.000(2) -0.006(2)
C22 0.022(3) 0.035(3) 0.023(3) -0.006(2) -0.008(2) -0.011(2)
C23 0.016(3) 0.015(3) 0.021(3) -0.004(2) -0.002(2) -0.002(2)
C24 0.023(3) 0.023(3) 0.024(3) -0.011(2) 0.000(2) -0.008(2)
C25 0.025(3) 0.023(3) 0.014(3) -0.008(2) 0.004(2) -0.005(2)
C26 0.023(3) 0.022(3) 0.015(3) -0.007(2) -0.002(2) -0.008(2)
C27 0.020(3) 0.015(3) 0.014(2) -0.005(2) 0.000(2) 0.001(2)
C28 0.025(3) 0.023(3) 0.023(3) -0.001(2) -0.012(2) -0.004(2)
C29 0.021(3) 0.011(2) 0.021(3) -0.006(2) -0.002(2) -0.004(2)
C30 0.015(3) 0.016(3) 0.022(3) -0.007(2) -0.002(2) -0.003(2)
C31 0.021(3) 0.012(2) 0.014(2) -0.004(2) -0.002(2) -0.004(2)
C32 0.020(3) 0.009(2) 0.019(3) -0.009(2) 0.000(2) -0.002(2)
C33 0.020(3) 0.014(3) 0.017(3) -0.008(2) 0.001(2) -0.005(2)
C34 0.018(3) 0.020(3) 0.017(3) -0.010(2) -0.004(2) 0.000(2)
C35 0.018(3) 0.013(3) 0.026(3) -0.007(2) -0.004(2) -0.005(2)
C36 0.020(3) 0.016(3) 0.018(3) -0.003(2) 0.006(2) -0.008(2)
C37 0.022(3) 0.020(3) 0.012(2) -0.006(2) 0.000(2) -0.007(2)
C38 0.017(3) 0.028(3) 0.036(3) -0.007(3) -0.004(2) -0.010(2)
C39 0.013(3) 0.028(3) 0.023(3) -0.005(2) -0.001(2) -0.004(2)
C40 0.022(3) 0.019(3) 0.014(2) -0.007(2) 0.000(2) -0.007(2)
C41 0.020(3) 0.017(3) 0.015(2) -0.003(2) -0.006(2) -0.006(2)
C42 0.015(2) 0.017(3) 0.022(3) -0.008(2) 0.002(2) -0.007(2)
C43 0.019(3) 0.015(3) 0.015(3) -0.004(2) 0.000(2) -0.006(2)
C44 0.025(3) 0.017(3) 0.020(3) -0.007(2) -0.001(2) -0.010(2)
C45 0.019(3) 0.020(3) 0.022(3) -0.006(2) -0.004(2) -0.008(2)
C46 0.018(3) 0.021(3) 0.014(2) 0.000(2) -0.005(2) -0.008(2)
C47 0.023(3) 0.025(3) 0.022(3) -0.012(2) -0.006(2) -0.004(2)
C48 0.020(3) 0.019(3) 0.023(3) -0.006(2) -0.004(2) 0.001(2)
C49 0.025(3) 0.039(3) 0.027(3) -0.016(3) -0.006(2) -0.010(3)
C50 0.018(3) 0.012(2) 0.021(3) -0.006(2) -0.006(2) -0.003(2)
C51 0.015(3) 0.024(3) 0.026(3) -0.012(2) -0.001(2) -0.005(2)
C52 0.017(3) 0.033(3) 0.016(3) -0.016(2) 0.006(2) -0.003(2)
C53 0.013(3) 0.019(3) 0.027(3) -0.011(2) 0.000(2) -0.008(2)
C54 0.015(3) 0.018(3) 0.017(3) -0.007(2) 0.000(2) 0.001(2)
C55 0.021(3) 0.016(3) 0.017(3) 0.000(2) -0.004(2) -0.003(2)
C56 0.016(3) 0.013(3) 0.019(3) -0.006(2) 0.004(2) -0.003(2)
C57 0.014(3) 0.014(3) 0.021(3) -0.004(2) -0.001(2) -0.001(2)
C58 0.017(3) 0.015(3) 0.019(3) -0.009(2) 0.001(2) -0.002(2)
C59 0.013(2) 0.009(2) 0.021(3) -0.009(2) 0.000(2) 0.0015(19)
C60 0.015(3) 0.016(3) 0.016(3) -0.006(2) 0.001(2) -0.005(2)
C61 0.023(3) 0.018(3) 0.014(3) -0.006(2) 0.001(2) 0.000(2)
C62 0.019(3) 0.016(3) 0.020(3) -0.009(2) 0.003(2) -0.004(2)
C63 0.016(3) 0.021(3) 0.021(3) -0.006(2) 0.004(2) -0.009(2)
C64 0.021(3) 0.022(3) 0.016(3) -0.008(2) 0.002(2) -0.005(2)
C65 0.015(3) 0.051(4) 0.033(3) -0.023(3) 0.001(2) -0.010(3)
C66 0.018(3) 0.020(3) 0.018(3) -0.006(2) 0.002(2) -0.003(2)
C67 0.020(3) 0.018(3) 0.013(2) -0.006(2) 0.004(2) -0.010(2)
C68 0.014(2) 0.019(3) 0.011(2) -0.004(2) 0.002(2) -0.005(2)
C69 0.017(3) 0.013(3) 0.014(2) -0.002(2) 0.000(2) -0.002(2)
C70 0.019(3) 0.012(2) 0.015(2) -0.005(2) 0.001(2) -0.005(2)
C71 0.020(3) 0.020(3) 0.016(3) -0.005(2) 0.006(2) -0.003(2)
C72 0.016(3) 0.022(3) 0.019(3) -0.007(2) 0.000(2) -0.003(2)
C73 0.022(3) 0.017(3) 0.015(3) -0.004(2) -0.003(2) -0.009(2)
C74 0.023(3) 0.020(3) 0.016(3) -0.011(2) 0.001(2) -0.003(2)
C75 0.017(3) 0.020(3) 0.018(3) -0.008(2) -0.002(2) -0.001(2)
C76 0.018(3) 0.038(3) 0.026(3) -0.013(3) -0.002(2) -0.012(2)
C77 0.016(2) 0.013(2) 0.017(3) -0.007(2) -0.005(2) 0.000(2)
C78 0.022(3) 0.025(3) 0.021(3) -0.011(2) 0.000(2) -0.007(2)
C79 0.019(3) 0.025(3) 0.019(3) -0.010(2) 0.007(2) -0.006(2)
C80 0.014(3) 0.022(3) 0.024(3) -0.011(2) 0.001(2) -0.005(2)
C81 0.015(2) 0.014(2) 0.011(2) -0.002(2) -0.0018(19) -0.001(2)
C82 0.019(3) 0.019(3) 0.023(3) -0.008(2) -0.003(2) -0.002(2)
C83 0.023(3) 0.018(3) 0.014(3) -0.005(2) 0.001(2) -0.005(2)
C84 0.020(3) 0.012(2) 0.012(2) -0.001(2) -0.002(2) -0.003(2)
C85 0.026(3) 0.014(3) 0.021(3) -0.009(2) 0.003(2) -0.006(2)
C86 0.020(3) 0.019(3) 0.016(3) -0.008(2) -0.001(2) -0.006(2)
C87 0.026(3) 0.022(3) 0.015(3) -0.012(2) 0.003(2) -0.010(2)
C88 0.021(3) 0.025(3) 0.018(3) -0.014(2) -0.002(2) -0.002(2)
C89 0.023(3) 0.021(3) 0.018(3) -0.003(2) -0.008(2) -0.007(2)
C90 0.029(3) 0.030(3) 0.021(3) -0.018(2) -0.001(2) -0.005(2)
C91 0.024(3) 0.026(3) 0.020(3) -0.013(2) 0.000(2) -0.002(2)
C92 0.032(3) 0.047(4) 0.027(3) -0.018(3) -0.002(3) -0.015(3)
C93 0.027(3) 0.019(3) 0.029(3) 0.007(2) -0.011(2) -0.007(2)
C94 0.020(3) 0.014(3) 0.015(3) -0.001(2) -0.007(2) -0.003(2)
C95 0.019(3) 0.014(3) 0.020(3) -0.009(2) -0.002(2) -0.003(2)
C96 0.018(3) 0.009(2) 0.015(2) -0.007(2) -0.003(2) 0.003(2)
C97 0.019(3) 0.012(2) 0.016(3) -0.004(2) -0.002(2) -0.003(2)
C98 0.021(3) 0.015(3) 0.016(3) -0.005(2) 0.005(2) -0.006(2)
C99 0.015(3) 0.015(3) 0.016(3) -0.005(2) 0.002(2) -0.004(2)
C100 0.018(3) 0.020(3) 0.020(3) -0.013(2) 0.000(2) -0.005(2)
C101 0.020(3) 0.022(3) 0.012(2) -0.003(2) 0.005(2) -0.007(2)
C102 0.024(3) 0.021(3) 0.009(2) -0.004(2) 0.000(2) 0.000(2)
C103 0.020(3) 0.024(3) 0.029(3) -0.008(2) -0.004(2) -0.008(2)
C104 0.010(2) 0.015(3) 0.014(2) -0.004(2) -0.0041(19) 0.003(2)
C105 0.018(3) 0.017(3) 0.024(3) -0.010(2) -0.001(2) -0.005(2)
C106 0.025(3) 0.022(3) 0.018(3) -0.003(2) 0.002(2) -0.005(2)
C107 0.015(3) 0.023(3) 0.016(3) -0.008(2) -0.001(2) -0.005(2)
C108 0.014(2) 0.013(2) 0.017(3) -0.005(2) 0.001(2) 0.003(2)
F1 0.0205(16) 0.051(2) 0.0287(17) -0.0230(15) -0.0006(13) -0.0095(14)
F2 0.0469(19) 0.0246(17) 0.0286(17) -0.0103(14) 0.0143(14) -0.0171(15)
F3 0.0275(17) 0.0354(19) 0.0415(19) -0.0248(15) 0.0012(14) -0.0032(14)
F4 0.0377(18) 0.055(2) 0.0191(16) -0.0162(15) 0.0090(13) -0.0268(16)
F5 0.0309(16) 0.0239(16) 0.0271(16) -0.0189(13) 0.0024(13) -0.0123(13)
F6 0.0281(16) 0.0320(17) 0.0134(14) -0.0030(13) -0.0054(12) -0.0077(13)
F7 0.0339(17) 0.0274(17) 0.0391(18) -0.0213(14) 0.0034(14) -0.0112(14)
F8 0.0230(16) 0.0486(19) 0.0141(14) -0.0139(14) 0.0006(12) -0.0149(14)
F9 0.0268(17) 0.0438(19) 0.0343(18) -0.0276(15) 0.0110(14) -0.0180(14)
F10 0.0276(16) 0.0317(18) 0.0233(16) -0.0063(14) -0.0026(13) -0.0087(14)
F11 0.0176(15) 0.0357(18) 0.0364(18) -0.0200(15) -0.0048(13) 0.0008(13)
F12 0.0277(16) 0.0284(17) 0.0275(16) -0.0174(13) 0.0095(13) -0.0154(13)
F13 0.0372(18) 0.0230(16) 0.0269(16) -0.0116(13) 0.0114(13) -0.0143(14)
F14 0.0148(15) 0.0470(19) 0.0294(16) -0.0234(15) -0.0018(12) -0.0054(13)
F15 0.0266(16) 0.0370(17) 0.0172(15) -0.0132(13) 0.0049(12) -0.0137(13)
F16 0.0242(16) 0.0228(16) 0.0253(16) -0.0089(13) -0.0046(12) -0.0002(13)
F17 0.0212(15) 0.0459(19) 0.0161(15) -0.0111(14) -0.0044(12) -0.0046(14)
F18 0.0299(17) 0.0349(18) 0.0380(18) -0.0257(15) 0.0090(14) -0.0177(14)
F19 0.0246(16) 0.0334(17) 0.0168(15) -0.0043(13) -0.0056(12) -0.0047(13)
F20 0.0385(18) 0.0288(17) 0.0244(16) -0.0175(13) 0.0042(13) -0.0138(14)
F21 0.045(2) 0.067(2) 0.0208(17) -0.0061(16) 0.0034(14) -0.0371(18)
F22 0.0290(18) 0.048(2) 0.056(2) -0.0390(18) 0.0085(15) -0.0041(16)
F23 0.066(2) 0.0327(19) 0.0325(18) -0.0156(15) 0.0258(16) -0.0249(17)
F24 0.0149(16) 0.083(3) 0.0340(18) -0.0342(18) 0.0058(13) -0.0128(16)
N1 0.024(2) 0.018(2) 0.019(2) -0.0088(18) -0.0016(18) -0.0039(18)
N2 0.019(2) 0.016(2) 0.013(2) -0.0089(17) -0.0002(17) -0.0015(17)
N3 0.017(2) 0.020(2) 0.016(2) -0.0078(18) -0.0017(17) -0.0056(18)
N4 0.014(2) 0.020(2) 0.018(2) -0.0086(18) -0.0028(17) -0.0011(17)
N5 0.016(2) 0.019(2) 0.014(2) -0.0080(18) -0.0018(17) -0.0018(18)
N6 0.017(2) 0.016(2) 0.018(2) -0.0060(18) -0.0002(17) -0.0047(17)
N7 0.018(2) 0.015(2) 0.017(2) -0.0054(18) -0.0009(17) -0.0056(17)
N8 0.018(2) 0.016(2) 0.014(2) -0.0095(17) 0.0022(17) -0.0034(17)
O1 0.0216(19) 0.035(2) 0.0177(18) -0.0106(16) -0.0070(15) -0.0033(16)
O2 0.0188(18) 0.031(2) 0.0202(18) -0.0084(16) -0.0051(15) -0.0067(15)
O3 0.0161(18) 0.0234(19) 0.031(2) -0.0036(16) -0.0036(15) -0.0113(15)
O4 0.0214(19) 0.030(2) 0.0215(19) -0.0107(16) -0.0067(15) -0.0057(16)
O5 0.0139(18) 0.034(2) 0.0208(18) -0.0084(16) -0.0019(14) -0.0093(15)
O6 0.0186(19) 0.032(2) 0.0237(19) -0.0136(16) -0.0050(15) -0.0020(16)
O7 0.026(2) 0.033(2) 0.030(2) -0.0187(17) -0.0081(16) -0.0056(17)
O8 0.0210(19) 0.033(2) 0.0149(18) -0.0040(15) -0.0020(14) -0.0121(16)
S1 0.0209(7) 0.0172(7) 0.0158(6) -0.0084(5) -0.0012(5) -0.0031(5)
S2 0.0187(6) 0.0192(7) 0.0153(6) -0.0034(5) -0.0003(5) -0.0061(5)
S3 0.0208(7) 0.0183(7) 0.0141(6) -0.0017(5) -0.0038(5) -0.0074(5)
S4 0.0177(7) 0.0217(7) 0.0162(6) -0.0084(5) -0.0017(5) -0.0016(5)
S5 0.0166(6) 0.0158(6) 0.0193(7) -0.0043(5) -0.0002(5) -0.0044(5)
S6 0.0174(6) 0.0170(6) 0.0170(6) -0.0077(5) -0.0008(5) -0.0013(5)
S7 0.0212(7) 0.0206(7) 0.0171(6) -0.0089(5) -0.0003(5) -0.0018(5)
S8 0.0220(7) 0.0198(7) 0.0164(6) -0.0002(5) -0.0035(5) -0.0075(5)

loop_
_atom_type_symbol
_atom_type_description
_atom_type_scat_dispersion_real
_atom_type_scat_dispersion_imag
_atom_type_scat_source
C C 0.0033 0.0016 'International Tables Vol C Tables 4.2.6.8 and 6.1.1.4'
H H 0.0000 0.0000 'International Tables Vol C Tables 4.2.6.8 and 6.1.1.4'
N N 0.0061 0.0033 'International Tables Vol C Tables 4.2.6.8 and 6.1.1.4'
O O 0.0106 0.0060 'International Tables Vol C Tables 4.2.6.8 and 6.1.1.4'
F F 0.0171 0.0103 'International Tables Vol C Tables 4.2.6.8 and 6.1.1.4'
S S 0.1246 0.1234 'International Tables Vol C Tables 4.2.6.8 and 6.1.1.4'

loop_
_geom_angle_atom_site_label_1
_geom_angle_atom_site_label_2
_geom_angle_atom_site_label_3
_geom_angle
C2 C1 H1A 109.5
C2 C1 H1B 109.5
H1A C1 H1B 109.5
C2 C1 H1C 109.5
H1A C1 H1C 109.5
H1B C1 H1C 109.5
C3 C2 C1 130.2(4)
C3 C2 S1 107.9(3)
C1 C2 S1 121.7(3)
C2 C3 N1 116.7(4)
C2 C3 C23 124.6(4)
N1 C3 C23 118.7(4)
N1 C4 C5 123.6(4)
N1 C4 S1 113.6(3)
C5 C4 S1 122.8(3)
C6 C5 C10 118.4(4)
C6 C5 C4 119.6(4)
C10 C5 C4 122.0(4)
C5 C6 C7 122.4(4)
C5 C6 H6 118.8
C7 C6 H6 118.8
C6 C7 C8 118.0(4)
C6 C7 H7 121.0
C8 C7 H7 121.0
O1 C8 C9 115.4(4)
O1 C8 C7 124.1(4)
C9 C8 C7 120.4(4)
C10 C9 C8 120.6(4)
C10 C9 H9 119.7
C8 C9 H9 119.7
C9 C10 C5 120.2(4)
C9 C10 H10 119.9
C5 C10 H10 119.9
O1 C11 H11A 109.5
O1 C11 H11B 109.5
H11A C11 H11B 109.5
O1 C11 H11C 109.5
H11A C11 H11C 109.5
H11B C11 H11C 109.5
C13 C12 H12A 109.5
C13 C12 H12B 109.5
H12A C12 H12B 109.5
C13 C12 H12C 109.5
H12A C12 H12C 109.5
H12B C12 H12C 109.5
C14 C13 C12 130.8(4)
C14 C13 S2 108.5(3)
C12 C13 S2 120.6(3)
C13 C14 N2 115.5(4)
C13 C14 C27 128.3(4)
N2 C14 C27 116.1(4)
N2 C15 C16 122.8(4)
N2 C15 S2 113.2(3)
C16 C15 S2 123.9(3)
C17 C16 C21 118.6(4)
C17 C16 C15 117.5(4)
C21 C16 C15 123.8(4)
C18 C17 C16 120.5(4)
C18 C17 H17 119.8
C16 C17 H17 119.8
C17 C18 C19 120.4(4)
C17 C18 H18 119.8
C19 C18 H18 119.8
O2 C19 C20 125.2(4)
O2 C19 C18 114.4(4)
C20 C19 C18 120.4(4)
C19 C20 C21 119.0(4)
C19 C20 H20 120.5
C21 C20 H20 120.5
C16 C21 C20 121.1(4)
C16 C21 H21 119.4
C20 C21 H21 119.4
O2 C22 H22A 109.5
O2 C22 H22B 109.5
H22A C22 H22B 109.5
O2 C22 H22C 109.5
H22A C22 H22C 109.5
H22B C22 H22C 109.5
C27 C23 C3 129.5(4)
C27 C23 C24 110.9(4)
C3 C23 C24 119.3(4)
F2 C24 F1 106.3(4)
F2 C24 C23 111.3(4)
F1 C24 C23 113.9(4)
F2 C24 C25 110.5(4)
F1 C24 C25 110.0(4)
C23 C24 C25 104.9(4)
F3 C25 F4 107.3(4)
F3 C25 C24 110.1(4)
F4 C25 C24 112.1(4)
F3 C25 C26 109.6(4)
F4 C25 C26 113.5(4)
C24 C25 C26 104.2(4)
F5 C26 F6 106.8(3)
F5 C26 C27 113.8(4)
F6 C26 C27 111.4(4)
F5 C26 C25 111.4(4)
F6 C26 C25 108.7(4)
C27 C26 C25 104.7(4)
C23 C27 C14 131.0(4)
C23 C27 C26 110.4(4)
C14 C27 C26 118.5(4)
C29 C28 H28A 109.5
C29 C28 H28B 109.5
H28A C28 H28B 109.5
C29 C28 H28C 109.5
H28A C28 H28C 109.5
H28B C28 H28C 109.5
C30 C29 C28 130.0(4)
C30 C29 S3 108.7(3)
C28 C29 S3 121.1(4)
C29 C30 N3 115.8(4)
C29 C30 C50 126.7(4)
N3 C30 C50 117.4(4)
N3 C31 C32 123.4(4)
N3 C31 S3 113.8(3)
C32 C31 S3 122.9(3)
C37 C32 C33 118.6(4)
C37 C32 C31 123.1(4)
C33 C32 C31 118.2(4)
C34 C33 C32 120.5(4)
C34 C33 H33 119.8
C32 C33 H33 119.8
C33 C34 C35 120.3(4)
C33 C34 H34 119.9
C35 C34 H34 119.9
O3 C35 C34 115.2(4)
O3 C35 C36 124.9(4)
C34 C35 C36 120.0(4)
C37 C36 C35 119.2(4)
C37 C36 H36 120.4
C35 C36 H36 120.4
C32 C37 C36 121.4(4)
C32 C37 H37 119.3
C36 C37 H37 119.3
O3 C38 H38A 109.5
O3 C38 H38B 109.5
H38A C38 H38B 109.5
O3 C38 H38C 109.5
H38A C38 H38C 109.5
H38B C38 H38C 109.5
C40 C39 H39A 109.5
C40 C39 H39B 109.5
H39A C39 H39B 109.5
C40 C39 H39C 109.5
H39A C39 H39C 109.5
H39B C39 H39C 109.5
C41 C40 C39 129.8(4)
C41 C40 S4 108.4(3)
C39 C40 S4 121.7(3)
C40 C41 N4 116.8(4)
C40 C41 C54 125.8(4)
N4 C41 C54 117.3(4)
N4 C42 C43 122.6(4)
N4 C42 S4 113.3(3)
C43 C42 S4 124.1(3)
C48 C43 C44 118.7(4)
C48 C43 C42 122.4(4)
C44 C43 C42 118.9(4)
C45 C44 C43 120.2(4)
C45 C44 H44 119.9
C43 C44 H44 119.9
C44 C45 C46 121.1(5)
C44 C45 H45 119.4
C46 C45 H45 119.4
O4 C46 C47 125.7(4)
O4 C46 C45 115.3(4)
C47 C46 C45 118.9(4)
C46 C47 C48 120.3(4)
C46 C47 H47 119.9
C48 C47 H47 119.9
C43 C48 C47 120.8(4)
C43 C48 H48 119.6
C47 C48 H48 119.6
O4 C49 H49A 109.5
O4 C49 H49B 109.5
H49A C49 H49B 109.5
O4 C49 H49C 109.5
H49A C49 H49C 109.5
H49B C49 H49C 109.5
C54 C50 C30 129.9(4)
C54 C50 C51 110.2(4)
C30 C50 C51 119.6(4)
F8 C51 F7 106.0(4)
F8 C51 C50 114.7(4)
F7 C51 C50 110.9(4)
F8 C51 C52 110.5(4)
F7 C51 C52 109.5(4)
C50 C51 C52 105.3(4)
F9 C52 F10 108.2(4)
F9 C52 C51 114.2(4)
F10 C52 C51 109.0(4)
F9 C52 C53 113.3(4)
F10 C52 C53 108.3(4)
C51 C52 C53 103.5(4)
F12 C53 F11 105.5(3)
F12 C53 C54 112.4(4)
F11 C53 C54 112.2(4)
F12 C53 C52 112.5(4)
F11 C53 C52 109.9(4)
C54 C53 C52 104.5(4)
C50 C54 C41 129.9(4)
C50 C54 C53 110.3(4)
C41 C54 C53 119.8(4)
C56 C55 H55A 109.5
C56 C55 H55B 109.5
H55A C55 H55B 109.5
C56 C55 H55C 109.5
H55A C55 H55C 109.5
H55B C55 H55C 109.5
C57 C56 C55 130.7(4)
C57 C56 S5 108.7(3)
C55 C56 S5 120.5(3)
C56 C57 N5 115.8(4)
C56 C57 C77 127.3(4)
N5 C57 C77 116.8(4)
N5 C58 C59 123.9(4)
N5 C58 S5 113.5(3)
C59 C58 S5 122.5(3)
C64 C59 C60 117.9(4)
C64 C59 C58 122.7(4)
C60 C59 C58 119.4(4)
C61 C60 C59 120.7(4)
C61 C60 H60 119.6
C59 C60 H60 119.6
C60 C61 C62 120.1(4)
C60 C61 H61 119.9
C62 C61 H61 119.9
O5 C62 C63 124.7(4)
O5 C62 C61 115.2(4)
C63 C62 C61 120.1(4)
C62 C63 C64 118.6(4)
C62 C63 H63 120.7
C64 C63 H63 120.7
C63 C64 C59 122.5(4)
C63 C64 H64 118.7
C59 C64 H64 118.7
O5 C65 H65A 109.5
O5 C65 H65B 109.5
H65A C65 H65B 109.5
O5 C65 H65C 109.5
H65A C65 H65C 109.5
H65B C65 H65C 109.5
C67 C66 H66A 109.5
C67 C66 H66B 109.5
H66A C66 H66B 109.5
C67 C66 H66C 109.5
H66A C66 H66C 109.5
H66B C66 H66C 109.5
C68 C67 C66 130.3(4)
C68 C67 S6 108.2(3)
C66 C67 S6 121.4(3)
C67 C68 N6 116.4(4)
C67 C68 C81 124.9(4)
N6 C68 C81 118.6(4)
N6 C69 C70 124.9(4)
N6 C69 S6 112.9(3)
C70 C69 S6 122.2(3)
C75 C70 C71 117.5(4)
C75 C70 C69 122.3(4)
C71 C70 C69 120.2(4)
C72 C71 C70 122.1(4)
C72 C71 H71 118.9
C70 C71 H71 118.9
C71 C72 C73 118.9(4)
C71 C72 H72 120.6
C73 C72 H72 120.6
O6 C73 C74 115.9(4)
O6 C73 C72 124.5(4)
C74 C73 C72 119.5(4)
C75 C74 C73 120.6(4)
C75 C74 H74 119.7
C73 C74 H74 119.7
C74 C75 C70 121.3(4)
C74 C75 H75 119.3
C70 C75 H75 119.3
O6 C76 H76A 109.5
O6 C76 H76B 109.5
H76A C76 H76B 109.5
O6 C76 H76C 109.5
H76A C76 H76C 109.5
H76B C76 H76C 109.5
C81 C77 C57 131.0(4)
C81 C77 C78 110.4(4)
C57 C77 C78 118.7(4)
F18 C78 F17 106.7(4)
F18 C78 C77 114.9(4)
F17 C78 C77 111.1(4)
F18 C78 C79 111.1(4)
F17 C78 C79 108.7(4)
C77 C78 C79 104.2(4)
F15 C79 F16 107.4(4)
F15 C79 C80 112.3(4)
F16 C79 C80 109.3(4)
F15 C79 C78 114.6(4)
F16 C79 C78 109.2(4)
C80 C79 C78 103.9(4)
F14 C80 F13 105.8(4)
F14 C80 C81 114.4(4)
F13 C80 C81 110.9(4)
F14 C80 C79 111.8(4)
F13 C80 C79 109.5(4)
C81 C80 C79 104.6(4)
C77 C81 C68 129.2(4)
C77 C81 C80 110.8(4)
C68 C81 C80 119.6(4)
C83 C82 H82A 109.5
C83 C82 H82B 109.5
H82A C82 H82B 109.5
C83 C82 H82C 109.5
H82A C82 H82C 109.5
H82B C82 H82C 109.5
C84 C83 C82 130.5(4)
C84 C83 S7 108.5(3)
C82 C83 S7 121.0(3)
C83 C84 N7 116.5(4)
C83 C84 C104 123.7(4)
N7 C84 C104 119.8(4)
N7 C85 C86 123.4(4)
N7 C85 S7 113.8(3)
C86 C85 S7 122.7(4)
C91 C86 C87 118.3(4)
C91 C86 C85 122.5(4)
C87 C86 C85 119.2(4)
C88 C87 C86 120.7(4)
C88 C87 H87 119.7
C86 C87 H87 119.7
C87 C88 C89 120.3(4)
C87 C88 H88 119.9
C89 C88 H88 119.9
O7 C89 C90 125.6(4)
O7 C89 C88 114.7(4)
C90 C89 C88 119.8(4)
C89 C90 C91 119.4(4)
C89 C90 H90 120.3
C91 C90 H90 120.3
C90 C91 C86 121.5(5)
C90 C91 H91 119.3
C86 C91 H91 119.3
O7 C92 H92A 109.5
O7 C92 H92B 109.5
H92A C92 H92B 109.5
O7 C92 H92C 109.5
H92A C92 H92C 109.5
H92B C92 H92C 109.5
C94 C93 H93A 109.5
C94 C93 H93B 109.5
H93A C93 H93B 109.5
C94 C93 H93C 109.5
H93A C93 H93C 109.5
H93B C93 H93C 109.5
C95 C94 C93 131.3(4)
C95 C94 S8 108.6(3)
C93 C94 S8 120.1(3)
C94 C95 N8 116.6(4)
C94 C95 C108 124.8(4)
N8 C95 C108 118.6(4)
N8 C96 C97 126.1(4)
N8 C96 S8 113.5(3)
C97 C96 S8 120.4(3)
C98 C97 C102 118.4(4)
C98 C97 C96 121.1(4)
C102 C97 C96 120.5(4)
C97 C98 C99 121.7(4)
C97 C98 H98 119.1
C99 C98 H98 119.1
C100 C99 C98 118.9(4)
C100 C99 H99 120.6
C98 C99 H99 120.6
O8 C100 C101 114.7(4)
O8 C100 C99 125.3(4)
C101 C100 C99 120.0(4)
C102 C101 C100 120.4(4)
C102 C101 H101 119.8
C100 C101 H101 119.8
C101 C102 C97 120.5(4)
C101 C102 H102 119.8
C97 C102 H102 119.8
O8 C103 H10A 109.5
O8 C103 H10B 109.5
H10A C103 H10B 109.5
O8 C103 H10C 109.5
H10A C103 H10C 109.5
H10B C103 H10C 109.5
C108 C104 C84 126.1(4)
C108 C104 C105 111.2(4)
C84 C104 C105 122.7(4)
F24 C105 F23 106.0(4)
F24 C105 C104 113.9(4)
F23 C105 C104 112.6(4)
F24 C105 C106 110.3(4)
F23 C105 C106 109.3(4)
C104 C105 C106 104.8(4)
F21 C106 F22 107.2(4)
F21 C106 C107 114.3(4)
F22 C106 C107 109.1(4)
F21 C106 C105 112.5(4)
F22 C106 C105 108.9(4)
C107 C106 C105 104.6(4)
F20 C107 F19 106.1(3)
F20 C107 C108 113.9(4)
F19 C107 C108 111.0(4)
F20 C107 C106 112.1(4)
F19 C107 C106 109.4(4)
C108 C107 C106 104.3(4)
C104 C108 C95 127.6(4)
C104 C108 C107 110.7(4)
C95 C108 C107 121.6(4)
C4 N1 C3 111.1(4)
C15 N2 C14 112.2(4)
C31 N3 C30 111.2(4)
C42 N4 C41 111.0(4)
C58 N5 C57 111.5(4)
C69 N6 C68 111.9(4)
C85 N7 C84 110.7(4)
C96 N8 C95 110.7(4)
C8 O1 C11 117.7(4)
C19 O2 C22 117.9(4)
C35 O3 C38 117.8(4)
C46 O4 C49 117.8(4)
C62 O5 C65 117.4(4)
C73 O6 C76 118.0(4)
C89 O7 C92 117.2(4)
C100 O8 C103 117.6(3)
C2 S1 C4 90.7(2)
C13 S2 C15 90.5(2)
C29 S3 C31 90.5(2)
C40 S4 C42 90.5(2)
C56 S5 C58 90.4(2)
C67 S6 C69 90.5(2)
C83 S7 C85 90.5(2)
C94 S8 C96 90.7(2)

loop_
_geom_bond_atom_site_label_1
_geom_bond_atom_site_label_2
_geom_bond_distance
C1 C2 1.490(6)
C1 H1A 0.9800
C1 H1B 0.9800
C1 H1C 0.9800
C2 C3 1.375(6)
C2 S1 1.724(4)
C3 N1 1.381(5)
C3 C23 1.468(6)
C4 N1 1.301(5)
C4 C5 1.468(6)
C4 S1 1.744(4)
C5 C6 1.385(6)
C5 C10 1.402(6)
C6 C7 1.387(6)
C6 H6 0.9500
C7 C8 1.395(6)
C7 H7 0.9500
C8 O1 1.368(5)
C8 C9 1.390(6)
C9 C10 1.372(6)
C9 H9 0.9500
C10 H10 0.9500
C11 O1 1.439(5)
C11 H11A 0.9800
C11 H11B 0.9800
C11 H11C 0.9800
C12 C13 1.497(6)
C12 H12A 0.9800
C12 H12B 0.9800
C12 H12C 0.9800
C13 C14 1.369(6)
C13 S2 1.735(4)
C14 N2 1.391(5)
C14 C27 1.459(6)
C15 N2 1.294(5)
C15 C16 1.469(6)
C15 S2 1.743(4)
C16 C17 1.392(6)
C16 C21 1.394(6)
C17 C18 1.384(6)
C17 H17 0.9500
C18 C19 1.388(6)
C18 H18 0.9500
C19 O2 1.377(5)
C19 C20 1.379(6)
C20 C21 1.403(6)
C20 H20 0.9500
C21 H21 0.9500
C22 O2 1.430(5)
C22 H22A 0.9800
C22 H22B 0.9800
C22 H22C 0.9800
C23 C27 1.359(6)
C23 C24 1.515(6)
C24 F2 1.354(5)
C24 F1 1.354(5)
C24 C25 1.536(6)
C25 F3 1.344(5)
C25 F4 1.346(5)
C25 C26 1.543(6)
C26 F5 1.350(5)
C26 F6 1.364(5)
C26 C27 1.501(6)
C28 C29 1.493(6)
C28 H28A 0.9800
C28 H28B 0.9800
C28 H28C 0.9800
C29 C30 1.374(6)
C29 S3 1.722(5)
C30 N3 1.389(5)
C30 C50 1.464(6)
C31 N3 1.304(6)
C31 C32 1.475(6)
C31 S3 1.738(4)
C32 C37 1.385(6)
C32 C33 1.399(6)
C33 C34 1.381(6)
C33 H33 0.9500
C34 C35 1.388(6)
C34 H34 0.9500
C35 O3 1.363(5)
C35 C36 1.393(6)
C36 C37 1.389(6)
C36 H36 0.9500
C37 H37 0.9500
C38 O3 1.420(5)
C38 H38A 0.9800
C38 H38B 0.9800
C38 H38C 0.9800
C39 C40 1.493(6)
C39 H39A 0.9800
C39 H39B 0.9800
C39 H39C 0.9800
C40 C41 1.362(6)
C40 S4 1.734(4)
C41 N4 1.380(5)
C41 C54 1.458(6)
C42 N4 1.317(6)
C42 C43 1.473(6)
C42 S4 1.740(5)
C43 C48 1.387(6)
C43 C44 1.398(6)
C44 C45 1.376(6)
C44 H44 0.9500
C45 C46 1.390(6)
C45 H45 0.9500
C46 O4 1.356(5)
C46 C47 1.383(6)
C47 C48 1.389(6)
C47 H47 0.9500
C48 H48 0.9500
C49 O4 1.442(5)
C49 H49A 0.9800
C49 H49B 0.9800
C49 H49C 0.9800
C50 C54 1.349(6)
C50 C51 1.508(6)
C51 F8 1.357(5)
C51 F7 1.359(5)
C51 C52 1.522(6)
C52 F9 1.340(5)
C52 F10 1.357(5)
C52 C53 1.529(6)
C53 F12 1.358(5)
C53 F11 1.366(5)
C53 C54 1.509(6)
C55 C56 1.502(6)
C55 H55A 0.9800
C55 H55B 0.9800
C55 H55C 0.9800
C56 C57 1.368(6)
C56 S5 1.724(5)
C57 N5 1.385(5)
C57 C77 1.469(6)
C58 N5 1.300(6)
C58 C59 1.471(6)
C58 S5 1.741(5)
C59 C64 1.390(6)
C59 C60 1.399(6)
C60 C61 1.374(6)
C60 H60 0.9500
C61 C62 1.408(6)
C61 H61 0.9500
C62 O5 1.369(5)
C62 C63 1.381(6)
C63 C64 1.386(6)
C63 H63 0.9500
C64 H64 0.9500
C65 O5 1.430(5)
C65 H65A 0.9800
C65 H65B 0.9800
C65 H65C 0.9800
C66 C67 1.488(6)
C66 H66A 0.9800
C66 H66B 0.9800
C66 H66C 0.9800
C67 C68 1.370(6)
C67 S6 1.733(4)
C68 N6 1.380(5)
C68 C81 1.468(6)
C69 N6 1.302(5)
C69 C70 1.459(6)
C69 S6 1.753(4)
C70 C75 1.396(6)
C70 C71 1.402(6)
C71 C72 1.374(6)
C71 H71 0.9500
C72 C73 1.406(6)
C72 H72 0.9500
C73 O6 1.362(5)
C73 C74 1.388(6)
C74 C75 1.367(6)
C74 H74 0.9500
C75 H75 0.9500
C76 O6 1.436(5)
C76 H76A 0.9800
C76 H76B 0.9800
C76 H76C 0.9800
C77 C81 1.352(6)
C77 C78 1.503(6)
C78 F18 1.346(5)
C78 F17 1.364(5)
C78 C79 1.534(6)
C79 F15 1.343(5)
C79 F16 1.352(5)
C79 C80 1.532(6)
C80 F14 1.349(5)
C80 F13 1.367(5)
C80 C81 1.507(6)
C82 C83 1.491(6)
C82 H82A 0.9800
C82 H82B 0.9800
C82 H82C 0.9800
C83 C84 1.370(6)
C83 S7 1.726(5)
C84 N7 1.388(5)
C84 C104 1.468(6)
C85 N7 1.313(6)
C85 C86 1.460(6)
C85 S7 1.741(5)
C86 C91 1.389(6)
C86 C87 1.395(6)
C87 C88 1.370(6)
C87 H87 0.9500
C88 C89 1.401(6)
C88 H88 0.9500
C89 O7 1.370(5)
C89 C90 1.376(6)
C90 C91 1.387(6)
C90 H90 0.9500
C91 H91 0.9500
C92 O7 1.427(6)
C92 H92A 0.9800
C92 H92B 0.9800
C92 H92C 0.9800
C93 C94 1.498(6)
C93 H93A 0.9800
C93 H93B 0.9800
C93 H93C 0.9800
C94 C95 1.362(6)
C94 S8 1.720(5)
C95 N8 1.392(5)
C95 C108 1.465(6)
C96 N8 1.307(5)
C96 C97 1.467(6)
C96 S8 1.744(4)
C97 C98 1.380(6)
C97 C102 1.396(6)
C98 C99 1.394(6)
C98 H98 0.9500
C99 C100 1.386(6)
C99 H99 0.9500
C100 O8 1.363(5)
C100 C101 1.385(6)
C101 C102 1.381(6)
C101 H101 0.9500
C102 H102 0.9500
C103 O8 1.432(5)
C103 H10A 0.9800
C103 H10B 0.9800
C103 H10C 0.9800
C104 C108 1.356(6)
C104 C105 1.490(6)
C105 F24 1.346(5)
C105 F23 1.366(5)
C105 C106 1.547(6)
C106 F21 1.335(5)
C106 F22 1.343(5)
C106 C107 1.530(6)
C107 F20 1.347(5)
C107 F19 1.366(5)
C107 C108 1.494(6)
